data_7109879
loop_
_publ_author_name
'Raghavender Medishetty'
'Terence Teck Sheng Yap'
'Lip Lin Koh'
'Jagadese J. Vittal'

_publ_section_title
;
 Thermally reversible single-crystal to single-crystal transformation of
 mononuclear to dinuclear Zn(II) complexes by [2+2] cycloaddition reaction
;
_journal_name_full Chem.Commun.
_journal_page_first 9567
_journal_paper_doi 10.1039/c3cc45706k
_journal_volume 49
_journal_year 2013
_chemical_formula_sum 'C26 H20 Br2 F2 N2 Zn'
_chemical_formula_weight 623.63
_chemical_name_systematic
; 
 ? 
;
_space_group_IT_number 14
_symmetry_cell_setting monoclinic
_symmetry_space_group_name_Hall '-P 2yn'
_symmetry_space_group_name_H-M 'P 1 21/n 1'
_atom_sites_solution_hydrogens geom
_atom_sites_solution_primary direct
_atom_sites_solution_secondary difmap
_audit_creation_method SHELXL-97
_cell_angle_alpha 90.00
_cell_angle_beta 90.529(8)
_cell_angle_gamma 90.00
_cell_formula_units_Z 4
_cell_length_a 11.015(3)
_cell_length_b 12.395(4)
_cell_length_c 18.034(6)
_cell_measurement_reflns_used 878
_cell_measurement_temperature 100(2)
_cell_measurement_theta_max 23.14
_cell_measurement_theta_min 3.34
_cell_volume 2462.1(13)
_computing_cell_refinement 'Bruker SMART'
_computing_data_collection 'Bruker SMART'
_computing_data_reduction 'Bruker SAINT'
_computing_molecular_graphics 'Bruker SHELXTL'
_computing_publication_material 'Bruker SHELXTL'
_computing_structure_refinement 'SHELXL-97 (Sheldrick, 1997)'
_computing_structure_solution 'SHELXS-97 (Sheldrick, 1990)'
_diffrn_ambient_temperature 100(2)
_diffrn_measured_fraction_theta_full 0.994
_diffrn_measured_fraction_theta_max 0.994
_diffrn_measurement_device_type 'CCD area detector'
_diffrn_measurement_method 'phi and omega scans'
_diffrn_radiation_monochromator graphite
_diffrn_radiation_source 'fine-focus sealed tube'
_diffrn_radiation_type MoK\a
_diffrn_radiation_wavelength 0.71073
_diffrn_reflns_av_R_equivalents 0.0584
_diffrn_reflns_av_sigmaI/netI 0.0672
_diffrn_reflns_limit_h_max 13
_diffrn_reflns_limit_h_min -13
_diffrn_reflns_limit_k_max 15
_diffrn_reflns_limit_k_min -15
_diffrn_reflns_limit_l_max 22
_diffrn_reflns_limit_l_min -15
_diffrn_reflns_number 14949
_diffrn_reflns_theta_full 26.00
_diffrn_reflns_theta_max 26.00
_diffrn_reflns_theta_min 1.99
_exptl_absorpt_coefficient_mu 4.275
_exptl_absorpt_correction_T_max 0.4028
_exptl_absorpt_correction_T_min 0.3083
_exptl_absorpt_correction_type multi-scan
_exptl_absorpt_process_details 'SADABS (Sheldrick, 2008)'
_exptl_crystal_colour Colourless
_exptl_crystal_density_diffrn 1.682
_exptl_crystal_density_meas ?
_exptl_crystal_density_method 'not measured'
_exptl_crystal_description Block
_exptl_crystal_F_000 1232
_exptl_crystal_size_max 0.36
_exptl_crystal_size_mid 0.26
_exptl_crystal_size_min 0.26
_refine_diff_density_max 2.070
_refine_diff_density_min -1.522
_refine_diff_density_rms 0.309
_refine_ls_extinction_coef 0.0025(13)
_refine_ls_extinction_expression Fc^*^=kFc[1+0.001xFc^2^\l^3^/sin(2\q)]^-1/4^
_refine_ls_extinction_method SHELXL
_refine_ls_goodness_of_fit_ref 1.076
_refine_ls_hydrogen_treatment constr
_refine_ls_matrix_type full
_refine_ls_number_parameters 299
_refine_ls_number_reflns 4815
_refine_ls_number_restraints 0
_refine_ls_restrained_S_all 1.076
_refine_ls_R_factor_all 0.1613
_refine_ls_R_factor_gt 0.1462
_refine_ls_shift/su_max 0.001
_refine_ls_shift/su_mean 0.000
_refine_ls_structure_factor_coef Fsqd
_refine_ls_weighting_details 'calc w=1/[\s^2^(Fo^2^)+(0.1694P)^2^+187.3621P] where P=(Fo^2^+2Fc^2^)/3'
_refine_ls_weighting_scheme calc
_refine_ls_wR_factor_gt 0.4208
_refine_ls_wR_factor_ref 0.4281
_reflns_number_gt 3836
_reflns_number_total 4815
_reflns_threshold_expression >2sigma(I)
_cod_data_source_file c3cc45706k.txt
_cod_data_source_block compound_3
_cod_depositor_comments
;
The following automatic conversions were performed:

'_exptl_crystal_density_meas' value 'Not Measured' was changed to '?'
- the value is perceived as not measured.

Automatic conversion script
Id: cif_fix_values 3008 2015-01-20 13:52:24Z robertas 
;
_cod_original_cell_volume 2462.2(13)
_cod_original_sg_symbol_H-M P2(1)/n
_cod_database_code 7109879

loop_
_symmetry_equiv_pos_as_xyz
'x, y, z'
'-x+1/2, y+1/2, -z+1/2'
'-x, -y, -z'
'x-1/2, -y-1/2, z-1/2'

loop_
_atom_site_label
_atom_site_type_symbol
_atom_site_fract_x
_atom_site_fract_y
_atom_site_fract_z
_atom_site_U_iso_or_equiv
_atom_site_adp_type
_atom_site_occupancy
_atom_site_symmetry_multiplicity
_atom_site_calc_flag
_atom_site_refinement_flags
Zn1 Zn 0.7272(2) 0.93023(17) 0.14663(12) 0.0308(7) Uani 1 1 d .
Br1 Br 0.92497(19) 0.97685(19) 0.18839(15) 0.0480(8) Uani 1 1 d .
Br2 Br 0.6683(2) 0.75008(16) 0.13866(12) 0.0404(7) Uani 1 1 d .
N1 N 0.6072(14) 1.0121(14) 0.2076(9) 0.033(4) Uani 1 1 d .
C1 C 0.514(2) 0.9716(17) 0.2408(16) 0.050(6) Uani 1 1 d .
H1 H 0.5019 0.8957 0.2386 0.060 Uiso 1 1 calc R
C2 C 0.430(2) 1.0330(18) 0.2793(12) 0.044(5) Uani 1 1 d .
H2 H 0.3581 1.0003 0.2979 0.053 Uiso 1 1 calc R
C3 C 0.4509(19) 1.1433(17) 0.2906(11) 0.037(4) Uani 1 1 d .
C4 C 0.5508(19) 1.1879(18) 0.2557(13) 0.042(5) Uani 1 1 d .
H4 H 0.5666 1.2631 0.2584 0.050 Uiso 1 1 calc R
C5 C 0.626(2) 1.120(2) 0.2170(14) 0.048(6) Uani 1 1 d .
H5 H 0.6967 1.1510 0.1954 0.058 Uiso 1 1 calc R
N2 N 0.7080(16) 1.0164(13) 0.0491(10) 0.037(4) Uani 1 1 d .
C6 C 0.6124(19) 1.0756(17) 0.0326(12) 0.038(5) Uani 1 1 d .
H6 H 0.5446 1.0725 0.0648 0.045 Uiso 1 1 calc R
C7 C 0.605(2) 1.1418(16) -0.0284(11) 0.036(4) Uani 1 1 d .
H7 H 0.5351 1.1856 -0.0361 0.043 Uiso 1 1 calc R
C8 C 0.6982(19) 1.1446(15) -0.0784(13) 0.038(5) Uani 1 1 d .
C9 C 0.794(2) 1.0781(17) -0.0649(11) 0.038(5) Uani 1 1 d .
H9 H 0.8568 1.0724 -0.1001 0.046 Uiso 1 1 calc R
C10 C 0.799(2) 1.0170(17) 0.0015(11) 0.040(5) Uani 1 1 d .
H10 H 0.8701 0.9756 0.0121 0.048 Uiso 1 1 calc R
F1 F 0.0659(18) 1.098(2) 0.4585(11) 0.092(6) Uani 1 1 d .
F2 F 0.397(4) 1.393(5) 0.172(2) 0.29(4) Uani 1 1 d .
C11 C 0.370(2) 1.2135(17) 0.3331(13) 0.041(5) Uani 1 1 d .
H11 H 0.4205 1.2506 0.3717 0.049 Uiso 1 1 calc R
C12 C 0.2577(19) 1.1698(16) 0.3712(12) 0.037(5) Uani 1 1 d .
H12 H 0.2198 1.1138 0.3385 0.045 Uiso 1 1 calc R
C13 C 0.1913(18) 1.2823(16) 0.3559(12) 0.034(4) Uani 1 1 d .
H13 H 0.1069 1.2738 0.3358 0.041 Uiso 1 1 calc R
C14 C 0.288(2) 1.3029(17) 0.2940(13) 0.044(6) Uani 1 1 d .
H14 H 0.3249 1.3762 0.2989 0.053 Uiso 1 1 calc R
C15 C 0.2663(19) 1.125(2) 0.4498(11) 0.042(5) Uani 1 1 d .
C16 C 0.165(2) 1.0988(17) 0.4867(11) 0.036(4) Uani 1 1 d .
C17 C 0.171(3) 1.058(2) 0.5608(17) 0.063(8) Uani 1 1 d .
H17 H 0.0994 1.0331 0.5845 0.076 Uiso 1 1 calc R
C18 C 0.276(3) 1.055(3) 0.5954(19) 0.078(10) Uani 1 1 d .
H18 H 0.2787 1.0320 0.6455 0.093 Uiso 1 1 calc R
C19 C 0.379(3) 1.085(3) 0.5620(16) 0.072(8) Uani 1 1 d .
H19 H 0.4549 1.0799 0.5873 0.086 Uiso 1 1 calc R
C20 C 0.373(3) 1.124(3) 0.4907(16) 0.066(7) Uani 1 1 d .
H20 H 0.4451 1.1502 0.4685 0.079 Uiso 1 1 calc R
C21 C 0.249(2) 1.2807(16) 0.2157(12) 0.039(5) Uani 1 1 d .
C22 C 0.316(2) 1.327(2) 0.1583(16) 0.054(6) Uani 1 1 d .
C23 C 0.283(3) 1.314(2) 0.0816(16) 0.060(7) Uani 1 1 d .
H23 H 0.3267 1.3488 0.0436 0.072 Uiso 1 1 calc R
C24 C 0.196(4) 1.256(3) 0.0669(14) 0.076(10) Uani 1 1 d .
H24 H 0.1761 1.2444 0.0162 0.092 Uiso 1 1 calc R
C25 C 0.124(3) 1.206(2) 0.1217(13) 0.061(7) Uani 1 1 d .
H25 H 0.0572 1.1627 0.1072 0.073 Uiso 1 1 calc R
C26 C 0.150(2) 1.2200(16) 0.1961(12) 0.042(5) Uani 1 1 d .
H26 H 0.1009 1.1879 0.2328 0.051 Uiso 1 1 calc R

loop_
_atom_site_aniso_label
_atom_site_aniso_U_11
_atom_site_aniso_U_22
_atom_site_aniso_U_33
_atom_site_aniso_U_23
_atom_site_aniso_U_13
_atom_site_aniso_U_12
Zn1 0.0383(13) 0.0251(11) 0.0292(12) 0.0044(9) 0.0118(9) 0.0077(9)
Br1 0.0346(11) 0.0398(13) 0.0698(16) 0.0118(11) 0.0097(10) 0.0066(9)
Br2 0.0524(13) 0.0259(10) 0.0429(12) 0.0019(8) 0.0003(9) 0.0045(8)
N1 0.033(8) 0.034(9) 0.032(8) 0.013(7) 0.012(7) 0.005(7)
C1 0.044(12) 0.023(10) 0.085(18) 0.004(11) 0.028(12) 0.006(9)
C2 0.051(13) 0.041(12) 0.042(12) -0.004(10) 0.032(10) -0.004(10)
C3 0.041(11) 0.032(10) 0.036(10) -0.005(8) 0.004(8) -0.008(8)
C4 0.040(11) 0.035(11) 0.049(12) -0.021(10) 0.001(9) -0.002(9)
C5 0.042(12) 0.047(13) 0.057(14) -0.028(11) 0.019(10) -0.010(10)
N2 0.046(10) 0.023(8) 0.043(10) 0.003(7) 0.015(8) 0.009(7)
C6 0.039(11) 0.036(11) 0.038(11) 0.016(9) 0.002(9) -0.006(9)
C7 0.055(12) 0.024(9) 0.030(10) 0.003(8) 0.009(9) 0.000(8)
C8 0.048(11) 0.016(8) 0.052(12) 0.012(8) 0.012(10) 0.001(8)
C9 0.055(12) 0.034(11) 0.027(10) 0.014(8) 0.009(9) 0.012(9)
C10 0.060(13) 0.034(11) 0.026(10) 0.013(8) 0.007(9) 0.022(10)
F1 0.078(12) 0.119(17) 0.078(13) -0.008(12) 0.017(10) -0.018(12)
F2 0.23(4) 0.48(8) 0.18(3) -0.20(5) 0.13(3) -0.22(5)
C11 0.043(11) 0.029(10) 0.052(13) -0.007(9) -0.002(10) -0.008(9)
C12 0.041(11) 0.027(10) 0.044(11) 0.001(9) 0.012(9) 0.008(8)
C13 0.036(10) 0.026(9) 0.041(11) -0.002(8) 0.004(8) -0.011(8)
C14 0.048(12) 0.033(11) 0.050(13) -0.030(10) 0.023(10) -0.014(9)
C15 0.042(11) 0.063(15) 0.022(9) 0.010(9) -0.004(8) -0.002(10)
C16 0.042(11) 0.034(11) 0.033(10) 0.002(8) 0.000(9) -0.007(9)
C17 0.08(2) 0.041(14) 0.065(17) -0.002(12) 0.033(16) 0.002(13)
C18 0.10(2) 0.07(2) 0.067(19) 0.042(16) 0.004(18) 0.013(17)
C19 0.09(2) 0.08(2) 0.048(15) 0.018(15) -0.007(15) -0.018(17)
C20 0.067(17) 0.08(2) 0.055(16) 0.009(14) -0.009(13) -0.001(15)
C21 0.057(13) 0.025(10) 0.035(11) 0.000(8) 0.017(9) 0.009(9)
C22 0.053(14) 0.039(13) 0.069(17) -0.017(12) 0.016(12) -0.019(11)
C23 0.09(2) 0.031(12) 0.058(16) 0.007(11) 0.030(15) -0.004(13)
C24 0.11(3) 0.09(2) 0.023(12) -0.006(13) 0.010(14) 0.01(2)
C25 0.086(19) 0.066(17) 0.031(12) 0.000(11) 0.009(12) -0.028(15)
C26 0.065(14) 0.023(9) 0.038(11) -0.008(8) 0.004(10) -0.004(9)

loop_
_atom_type_symbol
_atom_type_description
_atom_type_scat_dispersion_real
_atom_type_scat_dispersion_imag
_atom_type_scat_source
C C 0.0033 0.0016 'International Tables Vol C Tables 4.2.6.8 and 6.1.1.4'
H H 0.0000 0.0000 'International Tables Vol C Tables 4.2.6.8 and 6.1.1.4'
N N 0.0061 0.0033 'International Tables Vol C Tables 4.2.6.8 and 6.1.1.4'
F F 0.0171 0.0103 'International Tables Vol C Tables 4.2.6.8 and 6.1.1.4'
Zn Zn 0.2839 1.4301 'International Tables Vol C Tables 4.2.6.8 and 6.1.1.4'
Br Br -0.2901 2.4595 'International Tables Vol C Tables 4.2.6.8 and 6.1.1.4'

loop_
_geom_angle_atom_site_label_1
_geom_angle_atom_site_label_2
_geom_angle_atom_site_label_3
_geom_angle
_geom_angle_site_symmetry_1
_geom_angle_site_symmetry_3
N1 Zn1 N2 98.2(6) . .
N1 Zn1 Br2 109.5(5) . .
N2 Zn1 Br2 114.6(5) . .
N1 Zn1 Br1 108.1(5) . .
N2 Zn1 Br1 103.4(5) . .
Br2 Zn1 Br1 120.54(12) . .
C1 N1 C5 116.4(18) . .
C1 N1 Zn1 126.0(15) . .
C5 N1 Zn1 117.5(13) . .
N1 C1 C2 124(2) . .
C1 C2 C3 120(2) . .
C4 C3 C2 117.0(19) . .
C4 C3 C11 119.3(19) . .
C2 C3 C11 123.6(18) . .
C5 C4 C3 118(2) . .
N1 C5 C4 124(2) . .
C6 N2 C10 117.4(18) . .
C6 N2 Zn1 123.8(14) . .
C10 N2 Zn1 118.7(13) . .
N2 C6 C7 124(2) . .
C8 C7 C6 120(2) . .
C9 C8 C7 116.7(19) . .
C9 C8 C13 123.1(18) . 4_685
C7 C8 C13 120.2(18) . 4_685
C8 C9 C10 120.5(19) . .
N2 C10 C9 121.3(19) . .
C3 C11 C12 121.7(18) . .
C3 C11 C14 121.9(19) . .
C12 C11 C14 89.2(16) . .
C11 C12 C15 120.4(19) . .
C11 C12 C13 89.1(15) . .
C15 C12 C13 120.2(18) . .
C8 C13 C14 115.8(16) 4_586 .
C8 C13 C12 111.9(18) 4_586 .
C14 C13 C12 87.3(15) . .
C21 C14 C13 116.8(18) . .
C21 C14 C11 116.5(16) . .
C13 C14 C11 87.6(17) . .
C16 C15 C20 116(2) . .
C16 C15 C12 120.4(19) . .
C20 C15 C12 123(2) . .
F1 C16 C15 123(2) . .
F1 C16 C17 115(2) . .
C15 C16 C17 122(2) . .
C18 C17 C16 119(3) . .
C17 C18 C19 122(3) . .
C18 C19 C20 119(3) . .
C19 C20 C15 123(3) . .
C26 C21 C22 117(2) . .
C26 C21 C14 124.4(19) . .
C22 C21 C14 118(2) . .
F2 C22 C21 120(3) . .
F2 C22 C23 117(3) . .
C21 C22 C23 122(2) . .
C24 C23 C22 118(2) . .
C23 C24 C25 123(3) . .
C26 C25 C24 121(3) . .
C21 C26 C25 119(2) . .

loop_
_geom_bond_atom_site_label_1
_geom_bond_atom_site_label_2
_geom_bond_distance
_geom_bond_site_symmetry_2
Zn1 N1 2.004(16) .
Zn1 N2 2.067(18) .
Zn1 Br2 2.329(3) .
Zn1 Br1 2.369(3) .
N1 C1 1.30(3) .
N1 C5 1.37(3) .
C1 C2 1.39(3) .
C2 C3 1.40(3) .
C3 C4 1.39(3) .
C3 C11 1.47(3) .
C4 C5 1.37(3) .
N2 C6 1.32(3) .
N2 C10 1.33(3) .
C6 C7 1.38(3) .
C7 C8 1.37(3) .
C8 C9 1.36(3) .
C8 C13 1.49(3) 4_685
C9 C10 1.42(3) .
F1 C16 1.21(3) .
F2 C22 1.23(4) .
C11 C12 1.52(3) .
C11 C14 1.59(3) .
C12 C15 1.52(3) .
C12 C13 1.60(3) .
C13 C8 1.49(3) 4_586
C13 C14 1.57(3) .
C14 C21 1.50(3) .
C15 C16 1.34(3) .
C15 C20 1.38(3) .
C16 C17 1.43(4) .
C17 C18 1.31(5) .
C18 C19 1.35(5) .
C19 C20 1.37(4) .
C21 C26 1.36(3) .
C21 C22 1.40(3) .
C22 C23 1.44(4) .
C23 C24 1.22(4) .
C24 C25 1.42(4) .
C25 C26 1.38(3) .
